data_7712842
loop_
_publ_author_name
'Rupf, Susanne M.'
'Sievers, Robin'
'Riemann, Paulin S.'
'Reimann, Marc'
'Kaupp, Martin'
'Fasting, Dr. Carlo'
'Malischewski, Moritz'

_publ_section_title
;
 Persilylation of Ferrocene: The Ultimate Discipline in Sterically
 Overcrowded Metal Complexes
;
_journal_name_full 'Dalton Transactions'
_journal_paper_doi 10.1039/D3DT01133J
_journal_year 2023
_chemical_absolute_configuration unk
_chemical_formula_moiety 'C28 H62 Fe Si8'
_chemical_formula_sum 'C28 H62 Fe Si8'
_chemical_formula_weight 679.34
_space_group_crystal_system orthorhombic
_space_group_IT_number 18
_space_group_name_Hall 'P 2 2ab'
_space_group_name_H-M_alt 'P 21 21 2'
_atom_sites_solution_hydrogens geom
_atom_sites_solution_primary dual
_audit_creation_date 2023-03-06
_audit_creation_method
;
Olex2 1.3
(compiled Nov 21 2019 18:26:39 for OlexSys, GUI svn.r6003)
;
_audit_update_record
;
2023-03-12 deposited with the CCDC.	2023-04-19 downloaded from the CCDC.
;
_cell_angle_alpha 90
_cell_angle_beta 90
_cell_angle_gamma 90
_cell_formula_units_Z 8
_cell_length_a 17.4074(6)
_cell_length_b 35.0636(12)
_cell_length_c 12.7379(4)
_cell_measurement_reflns_used 9815
_cell_measurement_temperature 102.0
_cell_measurement_theta_max 28.27
_cell_measurement_theta_min 2.60
_cell_volume 7774.8(4)
_computing_cell_refinement 'SAINT V8.40B (?, 2016)'
_computing_data_reduction 'SAINT V8.40B (?, 2016)'
_computing_molecular_graphics 'Olex2 1.3 (Dolomanov et al., 2009)'
_computing_publication_material 'Olex2 1.3 (Dolomanov et al., 2009)'
_computing_structure_refinement 'XL  (Sheldrick, 2008)'
_computing_structure_solution 'SHELXT 2018/2 (Sheldrick, 2018)'
_diffrn_ambient_temperature 102.0
_diffrn_measured_fraction_theta_full 0.999
_diffrn_measured_fraction_theta_max 0.998
_diffrn_measurement_device_type 'Bruker APEX-II CCD'
_diffrn_measurement_method '\f and \w scans'
_diffrn_radiation_type MoK\a
_diffrn_radiation_wavelength 0.71073
_diffrn_reflns_av_R_equivalents 0.0397
_diffrn_reflns_av_unetI/netI 0.0245
_diffrn_reflns_Laue_measured_fraction_full 0.999
_diffrn_reflns_Laue_measured_fraction_max 0.998
_diffrn_reflns_limit_h_max 23
_diffrn_reflns_limit_h_min -23
_diffrn_reflns_limit_k_max 46
_diffrn_reflns_limit_k_min -46
_diffrn_reflns_limit_l_max 16
_diffrn_reflns_limit_l_min -14
_diffrn_reflns_number 168102
_diffrn_reflns_point_group_measured_fraction_full 1.000
_diffrn_reflns_point_group_measured_fraction_max 0.998
_diffrn_reflns_theta_full 25.242
_diffrn_reflns_theta_max 28.332
_diffrn_reflns_theta_min 1.976
_diffrn_source_current 1.0
_diffrn_source_power 0.05
_diffrn_source_voltage 50.0
_diffrn_standards_number 0
_exptl_absorpt_coefficient_mu 0.651
_exptl_absorpt_correction_T_max 0.7457
_exptl_absorpt_correction_T_min 0.6917
_exptl_absorpt_correction_type multi-scan
_exptl_absorpt_process_details
;
SADABS-2016/2 (Bruker,2016/2) was used for absorption correction.
wR2(int) was 0.1195 before and 0.0612 after correction.
The Ratio of minimum to maximum transmission is 0.9276.
The \l/2 correction factor is Not present.
;
_exptl_crystal_colour pink
_exptl_crystal_colour_primary pink
_exptl_crystal_density_diffrn 1.161
_exptl_crystal_description block
_exptl_crystal_F_000 2944
_exptl_crystal_size_max 0.53
_exptl_crystal_size_mid 0.37
_exptl_crystal_size_min 0.29
_refine_diff_density_max 1.433
_refine_diff_density_min -0.697
_refine_diff_density_rms 0.090
_refine_ls_abs_structure_details
;
 Refined as an inversion twin.
;
_refine_ls_abs_structure_Flack 0.024(14)
_refine_ls_extinction_method none
_refine_ls_goodness_of_fit_ref 1.048
_refine_ls_hydrogen_treatment constr
_refine_ls_matrix_type full
_refine_ls_number_parameters 731
_refine_ls_number_reflns 19338
_refine_ls_number_restraints 0
_refine_ls_restrained_S_all 1.048
_refine_ls_R_factor_all 0.0459
_refine_ls_R_factor_gt 0.0440
_refine_ls_shift/su_max 0.002
_refine_ls_shift/su_mean 0.000
_refine_ls_structure_factor_coef Fsqd
_refine_ls_weighting_details 'w=1/[\s^2^(Fo^2^)+(0.0688P)^2^+10.5213P] where P=(Fo^2^+2Fc^2^)/3'
_refine_ls_weighting_scheme calc
_refine_ls_wR_factor_gt 0.1201
_refine_ls_wR_factor_ref 0.1214
_reflns_Friedel_coverage 0.835
_reflns_Friedel_fraction_full 1.000
_reflns_Friedel_fraction_max 0.998
_reflns_number_gt 18597
_reflns_number_total 19338
_reflns_threshold_expression 'I > 2\s(I)'
_cod_data_source_file d3dt01133j2.cif
_cod_data_source_block p21212
_cod_database_code 7712842
_shelx_shelxl_version_number 2018/3
_shelx_space_group_comment
;
The symmetry employed for this shelxl refinement is uniquely defined
by the following loop, which should always be used as a source of
symmetry information in preference to the above space-group names.
They are only intended as comments.
;
_shelx_estimated_absorpt_t_max 0.834
_shelx_estimated_absorpt_t_min 0.724
_olex2_refinement_description
;
1. Twinned data refinement
 Scales: 0.976(14)
 0.024(14)
2. Fixed Uiso
 At 1.2 times of:
  All Si(H) groups
 At 1.5 times of:
  All C(H,H,H) groups
3. Uiso/Uaniso restraints and constraints
Uanis(C54) = Uanis(C59) = Uanis(C26)
4. Others
 Fixed Sof: Si17(0.53) H17(0.53) Si16(0.47) H16(0.47) C54(0.53) H54A(0.53)
 H54B(0.53) H54C(0.53) C57(0.5) H57A(0.5) H57B(0.5) H57C(0.5) C58(0.5)
 H58A(0.5) H58B(0.5) H58C(0.5) C55(0.5) H55A(0.5) H55B(0.5) H55C(0.5) C56(0.5)
 H56A(0.5) H56B(0.5) H56C(0.5) C59(0.47) H59A(0.47) H59B(0.47) H59C(0.47)
5.a Ternary CH refined with riding coordinates:
 Si1(H1), Si2(H2), Si3(H3), Si4(H4), Si5(H5), Si6(H6), Si7(H7), Si8(H8),
 Si9(H9), Si10(H10), Si11(H11), Si12(H12), Si13(H13), Si14(H14), Si15(H15),
 Si17(H17), Si16(H16)
5.b Idealised Me refined as rotating group:
 C12(H12A,H12B,H12C), C17(H17A,H17B,H17C), C18(H18A,H18B,H18C), C23(H23A,H23B,
 H23C), C24(H24A,H24B,H24C), C25(H25A,H25B,H25C), C26(H26A,H26B,H26C), C27(H27A,
 H27B,H27C), C28(H28A,H28B,H28C), C30(H30A,H30B,H30C), C31(H31A,H31B,H31C),
 C32(H32A,H32B,H32C), C33(H33A,H33B,H33C), C34(H34A,H34B,H34C), C35(H35A,H35B,
 H35C), C36(H36A,H36B,H36C), C37(H37A,H37B,H37C), C38(H38A,H38B,H38C), C39(H39A,
 H39B,H39C), C40(H40A,H40B,H40C), C41(H41A,H41B,H41C), C42(H42A,H42B,H42C),
 C43(H43A,H43B,H43C), C44(H44A,H44B,H44C), C45(H45A,H45B,H45C), C46(H46A,H46B,
 H46C), C47(H47A,H47B,H47C), C48(H48A,H48B,H48C), C49(H49A,H49B,H49C), C50(H50A,
 H50B,H50C), C51(H51A,H51B,H51C), C52(H52A,H52B,H52C), C53(H53A,H53B,H53C),
 C54(H54A,H54B,H54C), C57(H57A,H57B,H57C), C58(H58A,H58B,H58C), C55(H55A,H55B,
 H55C), C56(H56A,H56B,H56C), C59(H59A,H59B,H59C)
;
_olex2_submission_special_instructions 'No special instructions were received'

loop_
_space_group_symop_operation_xyz
'x, y, z'
'-x, -y, z'
'-x+1/2, y+1/2, -z'
'x+1/2, -y+1/2, -z'

loop_
_atom_site_label
_atom_site_type_symbol
_atom_site_fract_x
_atom_site_fract_y
_atom_site_fract_z
_atom_site_U_iso_or_equiv
_atom_site_adp_type
_atom_site_occupancy
_atom_site_site_symmetry_order
_atom_site_calc_flag
_atom_site_refinement_flags_posn
_atom_site_refinement_flags_adp
_atom_site_refinement_flags_occupancy
_atom_site_disorder_assembly
_atom_site_disorder_group
Fe1 Fe 0.73968(3) 0.36162(2) 0.00348(4) 0.01167(11) Uani 1 1 d . . . . .
Fe2 Fe 0.74994(3) 0.60344(2) 0.52233(4) 0.01189(11) Uani 1 1 d . . . . .
Si1 Si 0.81349(6) 0.26733(3) -0.07795(9) 0.0161(2) Uani 1 1 d . . . . .
H1 H 0.840071 0.258291 -0.012956 0.019 Uiso 1 1 calc R U . . .
Si2 Si 0.90786(6) 0.42288(3) 0.03071(9) 0.0165(2) Uani 1 1 d . . . . .
H2 H 0.901410 0.422319 0.108706 0.020 Uiso 1 1 calc R U . . .
Si3 Si 0.92671(6) 0.32559(3) 0.10163(9) 0.0155(2) Uani 1 1 d . . . . .
H3 H 0.947366 0.348757 0.137680 0.019 Uiso 1 1 calc R U . . .
Si4 Si 0.94008(6) 0.64107(3) 0.60111(10) 0.0208(2) Uani 1 1 d . . . . .
H4 H 0.958939 0.653410 0.535192 0.025 Uiso 1 1 calc R U . . .
Si5 Si 0.62869(6) 0.68860(3) 0.48919(10) 0.0199(2) Uani 1 1 d . . . . .
H5 H 0.629039 0.685463 0.411164 0.024 Uiso 1 1 calc R U . . .
Si6 Si 0.73707(7) 0.33235(3) -0.27794(8) 0.0185(2) Uani 1 1 d . . . . .
H6 H 0.723750 0.304639 -0.274373 0.022 Uiso 1 1 calc R U . . .
Si7 Si 0.82508(7) 0.69411(3) 0.41244(10) 0.0202(2) Uani 1 1 d . . . . .
H7 H 0.778844 0.704095 0.374821 0.024 Uiso 1 1 calc R U . . .
Si8 Si 0.80872(7) 0.60608(4) 0.80218(9) 0.0224(2) Uani 1 1 d . . . . .
H8 H 0.864554 0.599482 0.798749 0.027 Uiso 1 1 calc R U . . .
Si9 Si 0.62748(7) 0.28918(3) 0.15462(10) 0.0220(2) Uani 1 1 d . . . . .
H9 H 0.596426 0.276715 0.098189 0.026 Uiso 1 1 calc R U . . .
Si10 Si 0.89463(7) 0.54471(3) 0.37912(10) 0.0226(2) Uani 1 1 d . . . . .
H10 H 0.918924 0.529980 0.437584 0.027 Uiso 1 1 calc R U . . .
Si11 Si 0.73357(7) 0.36341(4) 0.29782(9) 0.0244(2) Uani 1 1 d . . . . .
H11 H 0.732206 0.335976 0.319166 0.029 Uiso 1 1 calc R U . . .
Si12 Si 0.53995(7) 0.33592(4) -0.07176(11) 0.0291(3) Uani 1 1 d . . . . .
H12 H 0.527560 0.356824 -0.122398 0.035 Uiso 1 1 calc R U . . .
Si13 Si 0.74636(9) 0.59431(4) 0.23098(10) 0.0294(3) Uani 1 1 d . . . . .
H13 H 0.802143 0.593257 0.212424 0.035 Uiso 1 1 calc R U . . .
Si14 Si 0.80140(8) 0.50427(4) 0.60698(11) 0.0267(3) Uani 1 1 d . . . . .
H14 H 0.760079 0.498813 0.659404 0.032 Uiso 1 1 calc R U . . .
Si15 Si 0.59689(9) 0.43211(4) -0.07502(15) 0.0405(4) Uani 1 1 d . . . . .
H15 H 0.597428 0.422753 -0.149172 0.049 Uiso 1 1 calc R U . . .
Si17 Si 0.60342(16) 0.53592(8) 0.6135(2) 0.0276(6) Uani 0.53 1 d . . P A 1
H17 H 0.620866 0.538419 0.687942 0.033 Uiso 0.53 1 calc R U P A 1
Si16 Si 0.56726(15) 0.57533(9) 0.3835(2) 0.0241(5) Uani 0.47 1 d . . P B 2
H16 H 0.533205 0.582542 0.443567 0.029 Uiso 0.47 1 calc R U P B 2
C1 C 0.8329(2) 0.63873(10) 0.5909(3) 0.0148(7) Uani 1 1 d . . . . .
C2 C 0.8092(2) 0.32050(10) -0.0699(3) 0.0135(7) Uani 1 1 d . . . . .
C3 C 0.7783(2) 0.34647(10) -0.1474(3) 0.0137(7) Uani 1 1 d . . . . .
C4 C 0.7045(2) 0.63695(11) 0.6421(3) 0.0170(7) Uani 1 1 d . . . . .
C5 C 0.7800(2) 0.62454(11) 0.6705(3) 0.0172(7) Uani 1 1 d . . . . .
C6 C 0.6571(2) 0.33726(11) 0.1038(3) 0.0183(8) Uani 1 1 d . . . . .
C7 C 0.8536(2) 0.34310(10) 0.0052(3) 0.0135(7) Uani 1 1 d . . . . .
C8 C 0.8493(2) 0.38299(10) -0.0277(3) 0.0141(7) Uani 1 1 d . . . . .
C9 C 0.8030(2) 0.38427(11) -0.1213(3) 0.0154(7) Uani 1 1 d . . . . .
C10 C 0.7883(2) 0.66003(10) 0.5146(3) 0.0158(7) Uani 1 1 d . . . . .
C11 C 0.7082(2) 0.65877(11) 0.5467(3) 0.0161(7) Uani 1 1 d . . . . .
C12 C 0.8757(3) 0.25355(12) -0.1912(4) 0.0229(8) Uani 1 1 d . . . . .
H12A H 0.880507 0.225721 -0.193715 0.034 Uiso 1 1 calc R U . . .
H12B H 0.926651 0.264990 -0.182612 0.034 Uiso 1 1 calc R U . . .
H12C H 0.852482 0.262707 -0.256580 0.034 Uiso 1 1 calc R U . . .
C13 C 0.6995(2) 0.36637(12) 0.1589(3) 0.0194(8) Uani 1 1 d . . . . .
C14 C 0.6673(2) 0.57543(13) 0.4307(3) 0.0221(8) Uani 1 1 d . . . . .
C15 C 0.7645(2) 0.54417(11) 0.5224(3) 0.0200(8) Uani 1 1 d . . . . .
C16 C 0.6838(2) 0.55386(11) 0.5235(3) 0.0214(8) Uani 1 1 d . . . . .
C17 C 1.0079(2) 0.30559(13) 0.0227(4) 0.0245(8) Uani 1 1 d . . . . .
H17A H 0.992618 0.281007 -0.007284 0.037 Uiso 1 1 calc R U . . .
H17B H 1.052792 0.301971 0.068161 0.037 Uiso 1 1 calc R U . . .
H17C H 1.020981 0.323322 -0.034017 0.037 Uiso 1 1 calc R U . . .
C18 C 0.9960(3) 0.59595(13) 0.6173(4) 0.0272(9) Uani 1 1 d . . . . .
H18A H 0.992837 0.587432 0.690468 0.041 Uiso 1 1 calc R U . . .
H18B H 1.049909 0.600534 0.598815 0.041 Uiso 1 1 calc R U . . .
H18C H 0.974747 0.576243 0.571201 0.041 Uiso 1 1 calc R U . . .
C19 C 0.7377(2) 0.58002(11) 0.3716(3) 0.0191(8) Uani 1 1 d . . . . .
C20 C 0.6209(2) 0.35460(11) 0.0128(4) 0.0199(8) Uani 1 1 d . . . . .
C21 C 0.6406(2) 0.39475(12) 0.0117(4) 0.0215(8) Uani 1 1 d . . . . .
C22 C 0.6888(2) 0.40160(11) 0.1023(4) 0.0211(8) Uani 1 1 d . . . . .
C23 C 0.7893(3) 0.41845(12) -0.1888(3) 0.0223(8) Uani 1 1 d . . . . .
H23A H 0.743934 0.414106 -0.232818 0.033 Uiso 1 1 calc R U . . .
H23B H 0.834174 0.422823 -0.233700 0.033 Uiso 1 1 calc R U . . .
H23C H 0.780749 0.440845 -0.144297 0.033 Uiso 1 1 calc R U . . .
C24 C 0.9662(3) 0.58136(15) 0.3380(4) 0.0342(11) Uani 1 1 d . . . . .
H24A H 0.951588 0.591710 0.269326 0.051 Uiso 1 1 calc R U . . .
H24B H 1.017137 0.569638 0.333109 0.051 Uiso 1 1 calc R U . . .
H24C H 0.967328 0.601997 0.389825 0.051 Uiso 1 1 calc R U . . .
C25 C 0.5620(3) 0.29705(15) 0.2683(4) 0.0284(10) Uani 1 1 d . . . . .
H25A H 0.590359 0.309513 0.325283 0.043 Uiso 1 1 calc R U . . .
H25B H 0.542177 0.272464 0.292911 0.043 Uiso 1 1 calc R U . . .
H25C H 0.519072 0.313317 0.246644 0.043 Uiso 1 1 calc R U . . .
C26 C 0.6345(3) 0.63083(14) 0.7103(4) 0.0284(8) Uani 1 1 d . . . . .
H26A H 0.590586 0.623833 0.666151 0.043 Uiso 1 1 calc R U . . .
H26B H 0.622737 0.654389 0.748488 0.043 Uiso 1 1 calc R U . . .
H26C H 0.644714 0.610290 0.760611 0.043 Uiso 1 1 calc R U . . .
C27 C 0.8310(3) 0.38221(15) 0.3293(4) 0.0287(10) Uani 1 1 d . . . . .
H27A H 0.868880 0.370651 0.282071 0.043 Uiso 1 1 calc R U . . .
H27B H 0.843996 0.375892 0.402153 0.043 Uiso 1 1 calc R U . . .
H27C H 0.831500 0.409965 0.320327 0.043 Uiso 1 1 calc R U . . .
C28 C 0.8924(3) 0.67702(15) 0.3091(4) 0.0314(10) Uani 1 1 d . . . . .
H28A H 0.943099 0.672592 0.340144 0.047 Uiso 1 1 calc R U . . .
H28B H 0.896483 0.696299 0.253729 0.047 Uiso 1 1 calc R U . . .
H28C H 0.872908 0.653161 0.279136 0.047 Uiso 1 1 calc R U . . .
C29 C 0.7978(2) 0.56047(12) 0.4282(3) 0.0192(8) Uani 1 1 d . . . . .
C30 C 0.8699(3) 0.73596(13) 0.4798(5) 0.0333(11) Uani 1 1 d . . . . .
H30A H 0.835323 0.745223 0.534943 0.050 Uiso 1 1 calc R U . . .
H30B H 0.878824 0.756340 0.428577 0.050 Uiso 1 1 calc R U . . .
H30C H 0.918868 0.728255 0.511118 0.050 Uiso 1 1 calc R U . . .
C31 C 0.8132(3) 0.33830(14) -0.3798(3) 0.0264(9) Uani 1 1 d . . . . .
H31A H 0.826562 0.365353 -0.386091 0.040 Uiso 1 1 calc R U . . .
H31B H 0.794200 0.328901 -0.447409 0.040 Uiso 1 1 calc R U . . .
H31C H 0.858916 0.323754 -0.359306 0.040 Uiso 1 1 calc R U . . .
C32 C 0.8859(3) 0.47230(12) -0.0170(4) 0.0285(10) Uani 1 1 d . . . . .
H32A H 0.896288 0.473907 -0.092478 0.043 Uiso 1 1 calc R U . . .
H32B H 0.918221 0.490697 0.020436 0.043 Uiso 1 1 calc R U . . .
H32C H 0.831661 0.478111 -0.003877 0.043 Uiso 1 1 calc R U . . .
C33 C 0.7035(3) 0.25473(13) 0.1936(4) 0.0270(9) Uani 1 1 d . . . . .
H33A H 0.742294 0.253181 0.137983 0.041 Uiso 1 1 calc R U . . .
H33B H 0.680556 0.229526 0.204513 0.041 Uiso 1 1 calc R U . . .
H33C H 0.727793 0.263342 0.258852 0.041 Uiso 1 1 calc R U . . .
C34 C 0.8979(3) 0.29190(13) 0.2076(3) 0.0235(8) Uani 1 1 d . . . . .
H34A H 0.850113 0.300781 0.240120 0.035 Uiso 1 1 calc R U . . .
H34B H 0.938505 0.290726 0.260781 0.035 Uiso 1 1 calc R U . . .
H34C H 0.889901 0.266463 0.177644 0.035 Uiso 1 1 calc R U . . .
C35 C 0.7211(3) 0.24059(12) -0.0867(4) 0.0235(8) Uani 1 1 d . . . . .
H35A H 0.702226 0.241277 -0.159163 0.035 Uiso 1 1 calc R U . . .
H35B H 0.683121 0.252398 -0.040144 0.035 Uiso 1 1 calc R U . . .
H35C H 0.729435 0.214056 -0.065423 0.035 Uiso 1 1 calc R U . . .
C36 C 0.7975(3) 0.64535(16) 0.9001(4) 0.0356(11) Uani 1 1 d . . . . .
H36A H 0.825927 0.667864 0.876096 0.053 Uiso 1 1 calc R U . . .
H36B H 0.817836 0.637036 0.968078 0.053 Uiso 1 1 calc R U . . .
H36C H 0.743008 0.651757 0.907371 0.053 Uiso 1 1 calc R U . . .
C37 C 1.0118(3) 0.41555(14) -0.0005(4) 0.0329(11) Uani 1 1 d . . . . .
H37A H 1.028990 0.391211 0.029150 0.049 Uiso 1 1 calc R U . . .
H37B H 1.042031 0.436390 0.029861 0.049 Uiso 1 1 calc R U . . .
H37C H 1.018825 0.415208 -0.076811 0.049 Uiso 1 1 calc R U . . .
C38 C 0.8916(3) 0.51002(15) 0.6832(4) 0.0322(10) Uani 1 1 d . . . . .
H38A H 0.934779 0.513547 0.634851 0.048 Uiso 1 1 calc R U . . .
H38B H 0.900336 0.487194 0.725991 0.048 Uiso 1 1 calc R U . . .
H38C H 0.887237 0.532355 0.729100 0.048 Uiso 1 1 calc R U . . .
C39 C 0.8795(3) 0.51018(14) 0.2692(4) 0.0339(11) Uani 1 1 d . . . . .
H39A H 0.857728 0.523597 0.208609 0.051 Uiso 1 1 calc R U . . .
H39B H 0.844056 0.490092 0.291849 0.051 Uiso 1 1 calc R U . . .
H39C H 0.928822 0.498756 0.249460 0.051 Uiso 1 1 calc R U . . .
C40 C 0.4527(3) 0.33022(18) 0.0128(5) 0.0394(12) Uani 1 1 d . . . . .
H40A H 0.408447 0.323626 -0.031232 0.059 Uiso 1 1 calc R U . . .
H40B H 0.442358 0.354185 0.049764 0.059 Uiso 1 1 calc R U . . .
H40C H 0.461533 0.309852 0.064077 0.059 Uiso 1 1 calc R U . . .
C41 C 0.5299(3) 0.67806(16) 0.5391(4) 0.0315(10) Uani 1 1 d . . . . .
H41A H 0.518099 0.651033 0.527770 0.047 Uiso 1 1 calc R U . . .
H41B H 0.492428 0.693787 0.501266 0.047 Uiso 1 1 calc R U . . .
H41C H 0.527264 0.683825 0.614252 0.047 Uiso 1 1 calc R U . . .
C42 C 0.9645(3) 0.67430(16) 0.7118(5) 0.0362(12) Uani 1 1 d . . . . .
H42A H 0.935619 0.698116 0.703651 0.054 Uiso 1 1 calc R U . . .
H42B H 1.019664 0.679797 0.710729 0.054 Uiso 1 1 calc R U . . .
H42C H 0.950863 0.662327 0.778785 0.054 Uiso 1 1 calc R U . . .
C43 C 0.5514(3) 0.29225(16) -0.1518(4) 0.0349(11) Uani 1 1 d . . . . .
H43A H 0.557464 0.270154 -0.105465 0.052 Uiso 1 1 calc R U . . .
H43B H 0.597015 0.294743 -0.196468 0.052 Uiso 1 1 calc R U . . .
H43C H 0.505882 0.288732 -0.196020 0.052 Uiso 1 1 calc R U . . .
C44 C 0.6471(3) 0.73963(13) 0.5210(5) 0.0337(11) Uani 1 1 d . . . . .
H44A H 0.652432 0.742582 0.597186 0.051 Uiso 1 1 calc R U . . .
H44B H 0.604043 0.755203 0.496168 0.051 Uiso 1 1 calc R U . . .
H44C H 0.694533 0.747953 0.486481 0.051 Uiso 1 1 calc R U . . .
C45 C 0.6616(3) 0.38946(17) 0.3795(4) 0.0366(12) Uani 1 1 d . . . . .
H45A H 0.659022 0.416145 0.356822 0.055 Uiso 1 1 calc R U . . .
H45B H 0.676857 0.388343 0.453431 0.055 Uiso 1 1 calc R U . . .
H45C H 0.610988 0.377570 0.370957 0.055 Uiso 1 1 calc R U . . .
C46 C 0.6510(3) 0.35838(15) -0.3268(4) 0.0293(10) Uani 1 1 d . . . . .
H46A H 0.612807 0.360223 -0.270422 0.044 Uiso 1 1 calc R U . . .
H46B H 0.628808 0.344563 -0.386388 0.044 Uiso 1 1 calc R U . . .
H46C H 0.665958 0.384062 -0.349175 0.044 Uiso 1 1 calc R U . . .
C47 C 0.8085(3) 0.46098(12) 0.5218(4) 0.0326(10) Uani 1 1 d . . . . .
H47A H 0.761053 0.458159 0.481141 0.049 Uiso 1 1 calc R U . . .
H47B H 0.815979 0.438373 0.565898 0.049 Uiso 1 1 calc R U . . .
H47C H 0.852145 0.463724 0.473855 0.049 Uiso 1 1 calc R U . . .
C48 C 0.7173(3) 0.43916(13) 0.1407(5) 0.0350(12) Uani 1 1 d . . . . .
H48A H 0.759336 0.435106 0.190600 0.052 Uiso 1 1 calc R U . . .
H48B H 0.675357 0.452849 0.175496 0.052 Uiso 1 1 calc R U . . .
H48C H 0.735964 0.454242 0.081104 0.052 Uiso 1 1 calc R U . . .
C49 C 0.7569(4) 0.56373(15) 0.8556(4) 0.0366(11) Uani 1 1 d . . . . .
H49A H 0.783156 0.554681 0.919007 0.055 Uiso 1 1 calc R U . . .
H49B H 0.756461 0.543383 0.802878 0.055 Uiso 1 1 calc R U . . .
H49C H 0.704039 0.570867 0.873081 0.055 Uiso 1 1 calc R U . . .
C50 C 0.7104(4) 0.64264(16) 0.1923(4) 0.0419(13) Uani 1 1 d . . . . .
H50A H 0.655476 0.644541 0.208184 0.063 Uiso 1 1 calc R U . . .
H50B H 0.718544 0.646465 0.116927 0.063 Uiso 1 1 calc R U . . .
H50C H 0.738472 0.662223 0.231649 0.063 Uiso 1 1 calc R U . . .
C51 C 0.6435(4) 0.48009(16) -0.0701(6) 0.0510(16) Uani 1 1 d . . . . .
H51A H 0.614960 0.497869 -0.114866 0.077 Uiso 1 1 calc R U . . .
H51B H 0.696536 0.478085 -0.095108 0.077 Uiso 1 1 calc R U . . .
H51C H 0.643308 0.489489 0.002400 0.077 Uiso 1 1 calc R U . . .
C52 C 0.6969(5) 0.55674(19) 0.1524(5) 0.0548(19) Uani 1 1 d . . . . .
H52A H 0.721742 0.532071 0.164730 0.082 Uiso 1 1 calc R U . . .
H52B H 0.700075 0.563155 0.077631 0.082 Uiso 1 1 calc R U . . .
H52C H 0.642828 0.555267 0.173509 0.082 Uiso 1 1 calc R U . . .
C53 C 0.4955(4) 0.4388(2) -0.0328(9) 0.072(3) Uani 1 1 d . . . . .
H53A H 0.469138 0.414073 -0.032917 0.109 Uiso 1 1 calc R U . . .
H53B H 0.469541 0.456175 -0.081423 0.109 Uiso 1 1 calc R U . . .
H53C H 0.494431 0.449557 0.038141 0.109 Uiso 1 1 calc R U . . .
C54 C 0.5874(6) 0.5938(3) 0.3932(8) 0.0284(8) Uani 0.53 1 d . . P B 1
H54A H 0.554230 0.597870 0.454346 0.043 Uiso 0.53 1 calc R U P B 1
H54B H 0.561921 0.576381 0.344006 0.043 Uiso 0.53 1 calc R U P B 1
H54C H 0.597206 0.618201 0.358413 0.043 Uiso 0.53 1 calc R U P B 1
C57 C 0.5056(5) 0.5570(3) 0.6020(10) 0.034(2) Uani 0.5 1 d . . P A 1
H57A H 0.480246 0.547035 0.539026 0.051 Uiso 0.5 1 calc R U P A 1
H57B H 0.509685 0.584828 0.596847 0.051 Uiso 0.5 1 calc R U P A 1
H57C H 0.475256 0.550287 0.664156 0.051 Uiso 0.5 1 calc R U P A 1
C58 C 0.5913(6) 0.4831(3) 0.5822(12) 0.044(3) Uani 0.5 1 d . . P A 1
H58A H 0.542398 0.474071 0.611085 0.065 Uiso 0.5 1 calc R U P A 1
H58B H 0.633675 0.468701 0.613596 0.065 Uiso 0.5 1 calc R U P A 1
H58C H 0.591539 0.479494 0.505958 0.065 Uiso 0.5 1 calc R U P A 1
C55 C 0.5412(6) 0.5251(3) 0.3410(10) 0.040(3) Uani 0.5 1 d . . P B 2
H55A H 0.579241 0.515874 0.290399 0.060 Uiso 0.5 1 calc R U P B 2
H55B H 0.490235 0.525270 0.308302 0.060 Uiso 0.5 1 calc R U P B 2
H55C H 0.540590 0.508304 0.402471 0.060 Uiso 0.5 1 calc R U P B 2
C56 C 0.5451(6) 0.6074(3) 0.2716(9) 0.038(2) Uani 0.5 1 d . . P B 2
H56A H 0.548758 0.634039 0.294609 0.057 Uiso 0.5 1 calc R U P B 2
H56B H 0.492935 0.602304 0.246304 0.057 Uiso 0.5 1 calc R U P B 2
H56C H 0.581906 0.602898 0.214708 0.057 Uiso 0.5 1 calc R U P B 2
C59 C 0.6311(8) 0.5376(4) 0.6012(11) 0.0284(8) Uani 0.47 1 d . . P A 2
H59A H 0.658819 0.533034 0.666979 0.043 Uiso 0.47 1 calc R U P A 2
H59B H 0.610344 0.513511 0.574742 0.043 Uiso 0.47 1 calc R U P A 2
H59C H 0.588870 0.555538 0.613978 0.043 Uiso 0.47 1 calc R U P A 2

loop_
_atom_site_aniso_label
_atom_site_aniso_U_11
_atom_site_aniso_U_22
_atom_site_aniso_U_33
_atom_site_aniso_U_23
_atom_site_aniso_U_13
_atom_site_aniso_U_12
Fe1 0.0129(2) 0.0104(2) 0.0117(2) 0.00081(18) 0.00034(18) -0.00166(17)
Fe2 0.0105(2) 0.0133(2) 0.0119(2) 0.00217(17) 0.00007(19) -0.00070(18)
Si1 0.0222(5) 0.0104(4) 0.0157(5) -0.0015(4) 0.0014(4) -0.0018(4)
Si2 0.0198(5) 0.0155(5) 0.0143(5) -0.0027(4) 0.0025(4) -0.0077(4)
Si3 0.0149(5) 0.0181(5) 0.0137(5) 0.0001(4) -0.0017(4) 0.0001(4)
Si4 0.0126(4) 0.0203(5) 0.0295(6) -0.0070(5) -0.0005(4) -0.0020(4)
Si5 0.0183(5) 0.0205(5) 0.0209(6) 0.0047(4) 0.0010(4) 0.0065(4)
Si6 0.0222(5) 0.0223(5) 0.0111(5) 0.0013(4) -0.0035(4) -0.0076(4)
Si7 0.0218(5) 0.0163(5) 0.0224(6) 0.0038(4) 0.0060(4) -0.0032(4)
Si8 0.0273(6) 0.0254(6) 0.0143(5) 0.0004(4) -0.0023(4) 0.0070(5)
Si9 0.0246(5) 0.0228(5) 0.0187(5) 0.0017(4) 0.0006(5) -0.0093(4)
Si10 0.0246(6) 0.0198(5) 0.0234(6) -0.0038(4) 0.0046(5) 0.0003(4)
Si11 0.0276(6) 0.0294(6) 0.0162(5) -0.0035(5) 0.0051(4) -0.0104(5)
Si12 0.0184(5) 0.0402(7) 0.0288(7) 0.0070(6) -0.0039(5) -0.0059(5)
Si13 0.0449(8) 0.0289(6) 0.0144(5) 0.0017(4) -0.0003(5) -0.0066(6)
Si14 0.0322(6) 0.0223(6) 0.0256(6) 0.0025(5) -0.0025(5) -0.0020(5)
Si15 0.0385(8) 0.0340(7) 0.0489(9) 0.0085(7) -0.0022(7) 0.0139(6)
Si17 0.0207(12) 0.0296(12) 0.0325(14) 0.0021(10) 0.0059(11) -0.0041(11)
Si16 0.0143(11) 0.0310(14) 0.0272(14) -0.0008(11) -0.0027(10) -0.0028(10)
C1 0.0153(16) 0.0132(15) 0.0159(17) -0.0020(14) 0.0008(14) -0.0011(13)
C2 0.0145(16) 0.0148(16) 0.0112(16) -0.0015(13) -0.0001(13) -0.0027(13)
C3 0.0162(16) 0.0143(16) 0.0107(17) 0.0023(13) 0.0005(13) -0.0032(12)
C4 0.0166(16) 0.0178(17) 0.0165(18) 0.0025(15) 0.0011(14) 0.0025(14)
C5 0.0186(17) 0.0176(17) 0.0153(18) -0.0013(14) 0.0008(14) 0.0031(14)
C6 0.0167(17) 0.0182(18) 0.0199(19) 0.0041(15) 0.0053(15) -0.0034(14)
C7 0.0142(15) 0.0140(15) 0.0122(17) -0.0029(13) 0.0000(13) -0.0017(12)
C8 0.0167(16) 0.0133(16) 0.0122(17) -0.0005(13) 0.0009(14) -0.0030(12)
C9 0.0192(17) 0.0142(16) 0.0126(17) 0.0021(13) 0.0026(14) -0.0050(13)
C10 0.0171(16) 0.0120(15) 0.0184(19) 0.0000(14) 0.0027(14) -0.0003(12)
C11 0.0174(17) 0.0160(17) 0.0148(18) 0.0001(13) 0.0022(14) 0.0014(13)
C12 0.028(2) 0.0178(18) 0.023(2) -0.0048(16) 0.0069(17) -0.0005(16)
C13 0.0185(17) 0.0233(19) 0.0165(18) -0.0022(15) 0.0062(15) -0.0027(15)
C14 0.0158(18) 0.030(2) 0.021(2) 0.0008(17) -0.0035(15) -0.0066(15)
C15 0.0274(19) 0.0153(16) 0.0174(18) -0.0004(14) -0.0038(16) -0.0029(14)
C16 0.026(2) 0.0186(18) 0.0191(19) -0.0017(15) 0.0009(16) -0.0099(15)
C17 0.0214(18) 0.028(2) 0.024(2) -0.0004(17) 0.0026(17) 0.0049(16)
C18 0.0179(18) 0.026(2) 0.038(3) -0.0070(18) -0.0065(18) 0.0042(16)
C19 0.0222(19) 0.0221(18) 0.0130(17) 0.0003(14) -0.0016(15) -0.0053(15)
C20 0.0149(16) 0.0216(18) 0.023(2) 0.0025(16) 0.0029(15) -0.0015(13)
C21 0.0192(17) 0.0194(18) 0.026(2) 0.0051(17) 0.0044(16) 0.0047(14)
C22 0.0214(19) 0.0152(17) 0.027(2) -0.0035(15) 0.0085(16) -0.0018(14)
C23 0.032(2) 0.0168(18) 0.0183(19) 0.0056(15) -0.0044(17) -0.0034(16)
C24 0.034(2) 0.032(2) 0.036(3) -0.004(2) 0.017(2) -0.004(2)
C25 0.025(2) 0.040(3) 0.021(2) 0.0052(19) 0.0069(17) -0.0108(19)
C26 0.0283(19) 0.031(2) 0.0258(19) 0.0041(16) 0.0078(16) 0.0013(16)
C27 0.027(2) 0.042(3) 0.017(2) -0.0082(18) 0.0041(17) -0.0147(19)
C28 0.031(2) 0.032(2) 0.031(3) 0.0077(19) 0.016(2) -0.0026(19)
C29 0.0199(18) 0.0196(18) 0.0181(19) -0.0052(15) 0.0010(15) -0.0027(14)
C30 0.036(2) 0.020(2) 0.043(3) 0.000(2) 0.004(2) -0.0102(18)
C31 0.029(2) 0.033(2) 0.017(2) 0.0010(17) -0.0002(17) -0.0065(18)
C32 0.045(3) 0.0161(18) 0.025(2) 0.0000(16) 0.002(2) -0.0136(17)
C33 0.033(2) 0.021(2) 0.028(2) 0.0048(17) 0.0020(19) -0.0057(17)
C34 0.024(2) 0.029(2) 0.017(2) 0.0061(16) -0.0030(16) -0.0034(17)
C35 0.029(2) 0.0204(19) 0.021(2) -0.0035(16) 0.0040(17) -0.0095(16)
C36 0.048(3) 0.039(3) 0.020(2) -0.0049(19) 0.000(2) 0.011(2)
C37 0.024(2) 0.035(2) 0.040(3) -0.008(2) 0.011(2) -0.0125(18)
C38 0.034(2) 0.031(2) 0.031(3) -0.0005(19) -0.008(2) 0.002(2)
C39 0.044(3) 0.026(2) 0.032(3) -0.0132(19) 0.003(2) 0.004(2)
C40 0.0163(19) 0.061(3) 0.040(3) 0.007(3) 0.002(2) -0.006(2)
C41 0.0185(19) 0.042(3) 0.034(3) 0.010(2) 0.0029(18) 0.0089(18)
C42 0.022(2) 0.039(3) 0.047(3) -0.024(2) -0.005(2) -0.0045(19)
C43 0.033(2) 0.049(3) 0.023(2) -0.002(2) -0.0026(19) -0.021(2)
C44 0.037(2) 0.020(2) 0.044(3) 0.001(2) 0.004(2) 0.0099(18)
C45 0.036(3) 0.047(3) 0.027(2) -0.015(2) 0.015(2) -0.008(2)
C46 0.028(2) 0.040(3) 0.019(2) 0.0097(19) -0.0077(17) -0.006(2)
C47 0.048(3) 0.0175(19) 0.033(3) -0.0045(18) -0.008(2) 0.0024(18)
C48 0.040(3) 0.019(2) 0.046(3) -0.011(2) 0.016(2) -0.0074(19)
C49 0.051(3) 0.036(2) 0.023(2) 0.0108(19) 0.001(2) 0.008(2)
C50 0.069(4) 0.035(3) 0.022(2) 0.008(2) -0.010(2) -0.008(3)
C51 0.057(4) 0.026(3) 0.070(5) 0.004(3) 0.010(3) 0.007(2)
C52 0.093(5) 0.047(3) 0.025(3) -0.002(2) -0.023(3) -0.024(3)
C53 0.039(3) 0.045(4) 0.133(8) 0.019(4) 0.007(4) 0.016(3)
C54 0.0283(19) 0.031(2) 0.0258(19) 0.0041(16) 0.0078(16) 0.0013(16)
C57 0.020(4) 0.030(5) 0.053(7) -0.001(4) 0.010(4) -0.001(3)
C58 0.033(5) 0.017(4) 0.081(9) 0.006(5) -0.003(6) -0.009(4)
C55 0.031(5) 0.036(5) 0.054(7) -0.004(5) -0.012(5) -0.011(4)
C56 0.035(5) 0.042(6) 0.037(6) 0.007(5) -0.012(4) 0.005(4)
C59 0.0283(19) 0.031(2) 0.0258(19) 0.0041(16) 0.0078(16) 0.0013(16)

loop_
_atom_type_symbol
_atom_type_description
_atom_type_scat_dispersion_real
_atom_type_scat_dispersion_imag
_atom_type_scat_source
C C 0.0033 0.0016 'International Tables Vol C Tables 4.2.6.8 and 6.1.1.4'
H H 0.0000 0.0000 'International Tables Vol C Tables 4.2.6.8 and 6.1.1.4'
Fe Fe 0.3463 0.8444 'International Tables Vol C Tables 4.2.6.8 and 6.1.1.4'
Si Si 0.0817 0.0704 'International Tables Vol C Tables 4.2.6.8 and 6.1.1.4'

loop_
_geom_angle_atom_site_label_1
_geom_angle_atom_site_label_2
_geom_angle_atom_site_label_3
_geom_angle
_geom_angle_site_symmetry_1
_geom_angle_site_symmetry_3
_geom_angle_publ_flag
C2 Fe1 C3 40.25(14) . . ?
C2 Fe1 C6 112.65(15) . . ?
C2 Fe1 C13 131.54(16) . . ?
C3 Fe1 C13 169.91(15) . . ?
C6 Fe1 C3 132.10(15) . . ?
C6 Fe1 C13 40.07(16) . . ?
C7 Fe1 C2 40.88(13) . . ?
C7 Fe1 C3 68.13(15) . . ?
C7 Fe1 C6 121.10(15) . . ?
C7 Fe1 C8 40.99(14) . . ?
C7 Fe1 C9 67.97(15) . . ?
C7 Fe1 C13 109.26(16) . . ?
C8 Fe1 C2 68.61(14) . . ?
C8 Fe1 C3 67.97(14) . . ?
C8 Fe1 C6 152.29(16) . . ?
C8 Fe1 C9 40.30(15) . . ?
C8 Fe1 C13 116.97(15) . . ?
C9 Fe1 C2 67.59(14) . . ?
C9 Fe1 C3 39.93(14) . . ?
C9 Fe1 C6 167.38(16) . . ?
C9 Fe1 C13 149.26(15) . . ?
C20 Fe1 C2 121.02(15) . . ?
C20 Fe1 C3 109.81(16) . . ?
C20 Fe1 C6 40.56(16) . . ?
C20 Fe1 C7 154.80(15) . . ?
C20 Fe1 C8 163.57(15) . . ?
C20 Fe1 C9 127.65(16) . . ?
C20 Fe1 C13 68.10(17) . . ?
C21 Fe1 C2 151.89(16) . . ?
C21 Fe1 C3 116.83(16) . . ?
C21 Fe1 C6 68.28(16) . . ?
C21 Fe1 C7 163.80(15) . . ?
C21 Fe1 C8 124.51(15) . . ?
C21 Fe1 C9 105.26(16) . . ?
C21 Fe1 C13 68.53(17) . . ?
C21 Fe1 C20 40.68(15) . . ?
C22 Fe1 C2 167.37(17) . . ?
C22 Fe1 C3 149.11(16) . . ?
C22 Fe1 C6 67.39(16) . . ?
C22 Fe1 C7 127.41(16) . . ?
C22 Fe1 C8 105.20(15) . . ?
C22 Fe1 C9 115.36(15) . . ?
C22 Fe1 C13 40.30(16) . . ?
C22 Fe1 C20 67.87(16) . . ?
C22 Fe1 C21 40.68(18) . . ?
C1 Fe2 C5 40.74(15) . . ?
C1 Fe2 C10 40.54(15) . . ?
C1 Fe2 C11 68.30(15) . . ?
C1 Fe2 C14 169.33(16) . . ?
C1 Fe2 C15 120.18(16) . . ?
C1 Fe2 C19 133.07(15) . . ?
C1 Fe2 C29 112.89(15) . . ?
C4 Fe2 C1 67.86(15) . . ?
C4 Fe2 C5 40.12(14) . . ?
C4 Fe2 C10 67.77(15) . . ?
C4 Fe2 C11 40.25(15) . . ?
C4 Fe2 C14 114.31(17) . . ?
C4 Fe2 C15 127.30(16) . . ?
C4 Fe2 C16 104.79(17) . . ?
C4 Fe2 C19 148.47(16) . . ?
C4 Fe2 C29 167.16(16) . . ?
C5 Fe2 C10 68.19(16) . . ?
C5 Fe2 C11 68.05(15) . . ?
C5 Fe2 C14 147.05(17) . . ?
C5 Fe2 C19 171.16(16) . . ?
C5 Fe2 C29 132.02(16) . . ?
C10 Fe2 C14 129.48(17) . . ?
C10 Fe2 C19 111.07(16) . . ?
C10 Fe2 C29 121.76(16) . . ?
C11 Fe2 C10 40.62(14) . . ?
C11 Fe2 C14 106.16(17) . . ?
C11 Fe2 C19 117.56(16) . . ?
C11 Fe2 C29 152.58(16) . . ?
C14 Fe2 C19 40.33(16) . . ?
C14 Fe2 C29 67.52(17) . . ?
C15 Fe2 C5 108.65(16) . . ?
C15 Fe2 C10 154.28(16) . . ?
C15 Fe2 C11 164.01(16) . . ?
C15 Fe2 C14 67.58(17) . . ?
C15 Fe2 C19 67.94(16) . . ?
C15 Fe2 C29 40.46(16) . . ?
C16 Fe2 C1 150.57(17) . . ?
C16 Fe2 C5 115.23(17) . . ?
C16 Fe2 C10 164.93(16) . . ?
C16 Fe2 C11 125.41(17) . . ?
C16 Fe2 C14 40.07(17) . . ?
C16 Fe2 C15 40.49(17) . . ?
C16 Fe2 C19 67.94(16) . . ?
C16 Fe2 C29 67.94(17) . . ?
C29 Fe2 C19 40.24(16) . . ?
C2 Si1 H1 106.8 . . ?
C12 Si1 H1 106.8 . . ?
C12 Si1 C2 108.90(18) . . ?
C35 Si1 H1 106.8 . . ?
C35 Si1 C2 118.08(19) . . ?
C35 Si1 C12 108.9(2) . . ?
C8 Si2 H2 108.5 . . ?
C32 Si2 H2 108.5 . . ?
C32 Si2 C8 116.6(2) . . ?
C37 Si2 H2 108.5 . . ?
C37 Si2 C8 109.7(2) . . ?
C37 Si2 C32 104.8(2) . . ?
C7 Si3 H3 106.2 . . ?
C17 Si3 H3 106.2 . . ?
C17 Si3 C7 106.51(19) . . ?
C34 Si3 H3 106.2 . . ?
C34 Si3 C7 120.04(18) . . ?
C34 Si3 C17 110.8(2) . . ?
C1 Si4 H4 106.7 . . ?
C1 Si4 C42 107.7(2) . . ?
C18 Si4 H4 106.7 . . ?
C18 Si4 C1 119.34(19) . . ?
C18 Si4 C42 108.9(2) . . ?
C42 Si4 H4 106.7 . . ?
C11 Si5 H5 108.7 . . ?
C41 Si5 H5 108.7 . . ?
C41 Si5 C11 115.7(2) . . ?
C44 Si5 H5 108.7 . . ?
C44 Si5 C11 108.8(2) . . ?
C44 Si5 C41 105.9(2) . . ?
C3 Si6 H6 107.7 . . ?
C31 Si6 H6 107.7 . . ?
C31 Si6 C3 108.32(19) . . ?
C46 Si6 H6 107.7 . . ?
C46 Si6 C3 118.3(2) . . ?
C46 Si6 C31 106.6(2) . . ?
C10 Si7 H7 106.3 . . ?
C28 Si7 H7 106.3 . . ?
C28 Si7 C10 119.9(2) . . ?
C28 Si7 C30 108.4(2) . . ?
C30 Si7 H7 106.3 . . ?
C30 Si7 C10 108.9(2) . . ?
C5 Si8 H8 107.5 . . ?
C5 Si8 C36 108.5(2) . . ?
C5 Si8 C49 118.3(2) . . ?
C36 Si8 H8 107.5 . . ?
C49 Si8 H8 107.5 . . ?
C49 Si8 C36 107.0(3) . . ?
C6 Si9 H9 107.0 . . ?
C25 Si9 H9 107.0 . . ?
C25 Si9 C6 107.6(2) . . ?
C33 Si9 H9 107.0 . . ?
C33 Si9 C6 118.68(19) . . ?
C33 Si9 C25 108.9(2) . . ?
C24 Si10 H10 106.4 . . ?
C24 Si10 C29 119.3(2) . . ?
C24 Si10 C39 109.3(3) . . ?
C29 Si10 H10 106.4 . . ?
C39 Si10 H10 106.4 . . ?
C39 Si10 C29 108.3(2) . . ?
C13 Si11 H11 107.7 . . ?
C27 Si11 H11 107.7 . . ?
C27 Si11 C13 118.2(2) . . ?
C27 Si11 C45 108.6(2) . . ?
C45 Si11 H11 107.7 . . ?
C45 Si11 C13 106.7(2) . . ?
C20 Si12 H12 105.9 . . ?
C40 Si12 H12 105.9 . . ?
C40 Si12 C20 108.3(2) . . ?
C43 Si12 H12 105.9 . . ?
C43 Si12 C20 121.4(2) . . ?
C43 Si12 C40 108.4(3) . . ?
C19 Si13 H13 107.2 . . ?
C19 Si13 C50 117.9(2) . . ?
C50 Si13 H13 107.2 . . ?
C52 Si13 H13 107.2 . . ?
C52 Si13 C19 106.8(2) . . ?
C52 Si13 C50 110.1(3) . . ?
C15 Si14 H14 106.2 . . ?
C38 Si14 H14 106.2 . . ?
C38 Si14 C15 120.5(2) . . ?
C38 Si14 C47 109.6(2) . . ?
C47 Si14 H14 106.2 . . ?
C47 Si14 C15 107.1(2) . . ?
C21 Si15 H15 108.9 . . ?
C51 Si15 H15 108.9 . . ?
C51 Si15 C21 115.7(3) . . ?
C53 Si15 H15 108.9 . . ?
C53 Si15 C21 107.6(3) . . ?
C53 Si15 C51 106.8(3) . . ?
C16 Si17 H17 108.5 . . ?
C57 Si17 H17 108.5 . . ?
C57 Si17 C16 119.4(4) . . ?
C57 Si17 C58 105.5(5) . . ?
C58 Si17 H17 108.5 . . ?
C58 Si17 C16 106.0(4) . . ?
C14 Si16 H16 108.1 . . ?
C14 Si16 C55 108.7(4) . . ?
C14 Si16 C56 116.5(4) . . ?
C55 Si16 H16 108.1 . . ?
C56 Si16 H16 108.1 . . ?
C56 Si16 C55 107.1(6) . . ?
Si4 C1 Fe2 138.0(2) . . ?
C5 C1 Fe2 69.7(2) . . ?
C5 C1 Si4 126.6(3) . . ?
C10 C1 Fe2 69.8(2) . . ?
C10 C1 Si4 123.9(3) . . ?
C10 C1 C5 107.7(3) . . ?
Si1 C2 Fe1 137.0(2) . . ?
C3 C2 Fe1 70.0(2) . . ?
C3 C2 Si1 127.2(3) . . ?
C3 C2 C7 107.6(3) . . ?
C7 C2 Fe1 69.0(2) . . ?
C7 C2 Si1 123.7(3) . . ?
Si6 C3 Fe1 138.9(2) . . ?
C2 C3 Fe1 69.8(2) . . ?
C2 C3 Si6 125.5(3) . . ?
C9 C3 Fe1 69.5(2) . . ?
C9 C3 Si6 124.4(3) . . ?
C9 C3 C2 108.2(3) . . ?
C5 C4 Fe2 70.4(2) . . ?
C5 C4 C11 109.5(3) . . ?
C5 C4 C26 123.5(4) . . ?
C11 C4 Fe2 70.4(2) . . ?
C11 C4 C26 126.7(4) . . ?
C26 C4 Fe2 130.4(3) . . ?
Si8 C5 Fe2 139.0(2) . . ?
C1 C5 Fe2 69.6(2) . . ?
C1 C5 Si8 125.1(3) . . ?
C4 C5 Fe2 69.5(2) . . ?
C4 C5 Si8 125.3(3) . . ?
C4 C5 C1 107.5(3) . . ?
Si9 C6 Fe1 139.5(2) . . ?
C13 C6 Fe1 70.0(2) . . ?
C13 C6 Si9 127.4(3) . . ?
C13 C6 C20 108.3(3) . . ?
C20 C6 Fe1 69.0(2) . . ?
C20 C6 Si9 122.1(3) . . ?
Si3 C7 Fe1 139.0(2) . . ?
C2 C7 Fe1 70.1(2) . . ?
C2 C7 Si3 127.6(3) . . ?
C8 C7 Fe1 69.6(2) . . ?
C8 C7 Si3 122.5(3) . . ?
C8 C7 C2 107.7(3) . . ?
Si2 C8 Fe1 133.3(2) . . ?
C7 C8 Fe1 69.4(2) . . ?
C7 C8 Si2 124.7(3) . . ?
C9 C8 Fe1 69.9(2) . . ?
C9 C8 Si2 127.4(3) . . ?
C9 C8 C7 107.2(3) . . ?
C3 C9 Fe1 70.6(2) . . ?
C3 C9 C8 109.4(3) . . ?
C3 C9 C23 124.0(4) . . ?
C8 C9 Fe1 69.8(2) . . ?
C8 C9 C23 126.2(3) . . ?
C23 C9 Fe1 131.1(3) . . ?
Si7 C10 Fe2 138.0(2) . . ?
C1 C10 Fe2 69.6(2) . . ?
C1 C10 Si7 127.5(3) . . ?
C1 C10 C11 108.0(3) . . ?
C11 C10 Fe2 69.7(2) . . ?
C11 C10 Si7 122.7(3) . . ?
Si5 C11 Fe2 135.4(2) . . ?
C4 C11 Fe2 69.4(2) . . ?
C4 C11 Si5 126.3(3) . . ?
C4 C11 C10 107.3(3) . . ?
C10 C11 Fe2 69.7(2) . . ?
C10 C11 Si5 125.3(3) . . ?
Si1 C12 H12A 109.5 . . ?
Si1 C12 H12B 109.5 . . ?
Si1 C12 H12C 109.5 . . ?
H12A C12 H12B 109.5 . . ?
H12A C12 H12C 109.5 . . ?
H12B C12 H12C 109.5 . . ?
Si11 C13 Fe1 141.3(2) . . ?
C6 C13 Fe1 69.9(2) . . ?
C6 C13 Si11 125.7(3) . . ?
C6 C13 C22 107.2(4) . . ?
C22 C13 Fe1 68.9(2) . . ?
C22 C13 Si11 124.2(3) . . ?
Si16 C14 Fe2 146.2(3) . . ?
C16 C14 Fe2 69.5(2) . . ?
C16 C14 Si16 117.2(3) . . ?
C16 C14 C19 108.6(4) . . ?
C16 C14 C54 129.1(5) . . ?
C19 C14 Fe2 69.9(2) . . ?
C19 C14 Si16 129.1(3) . . ?
C19 C14 C54 122.3(5) . . ?
C54 C14 Fe2 124.9(5) . . ?
Si14 C15 Fe2 141.4(2) . . ?
C16 C15 Fe2 69.4(2) . . ?
C16 C15 Si14 120.1(3) . . ?
C16 C15 C29 107.7(4) . . ?
C29 C15 Fe2 69.9(2) . . ?
C29 C15 Si14 129.2(3) . . ?
Si17 C16 Fe2 133.0(2) . . ?
C14 C16 Fe2 70.4(2) . . ?
C14 C16 Si17 121.4(3) . . ?
C14 C16 C15 108.1(4) . . ?
C14 C16 C59 129.6(7) . . ?
C15 C16 Fe2 70.1(2) . . ?
C15 C16 Si17 129.7(3) . . ?
C15 C16 C59 121.6(6) . . ?
C59 C16 Fe2 132.4(6) . . ?
Si3 C17 H17A 109.5 . . ?
Si3 C17 H17B 109.5 . . ?
Si3 C17 H17C 109.5 . . ?
H17A C17 H17B 109.5 . . ?
H17A C17 H17C 109.5 . . ?
H17B C17 H17C 109.5 . . ?
Si4 C18 H18A 109.5 . . ?
Si4 C18 H18B 109.5 . . ?
Si4 C18 H18C 109.5 . . ?
H18A C18 H18B 109.5 . . ?
H18A C18 H18C 109.5 . . ?
H18B C18 H18C 109.5 . . ?
Si13 C19 Fe2 139.9(2) . . ?
C14 C19 Fe2 69.7(2) . . ?
C14 C19 Si13 126.7(3) . . ?
C29 C19 Fe2 69.8(2) . . ?
C29 C19 Si13 123.3(3) . . ?
C29 C19 C14 107.5(3) . . ?
Si12 C20 Fe1 138.4(2) . . ?
C6 C20 Fe1 70.4(2) . . ?
C6 C20 Si12 129.3(3) . . ?
C21 C20 Fe1 69.5(2) . . ?
C21 C20 Si12 120.5(3) . . ?
C21 C20 C6 108.2(4) . . ?
Si15 C21 Fe1 134.2(2) . . ?
C20 C21 Fe1 69.8(2) . . ?
C20 C21 Si15 126.1(3) . . ?
C22 C21 Fe1 69.6(2) . . ?
C22 C21 Si15 126.1(3) . . ?
C22 C21 C20 106.9(4) . . ?
C13 C22 Fe1 70.8(2) . . ?
C13 C22 C21 109.4(3) . . ?
C13 C22 C48 123.3(4) . . ?
C21 C22 Fe1 69.7(2) . . ?
C21 C22 C48 127.0(4) . . ?
C48 C22 Fe1 130.7(3) . . ?
C9 C23 H23A 109.5 . . ?
C9 C23 H23B 109.5 . . ?
C9 C23 H23C 109.5 . . ?
H23A C23 H23B 109.5 . . ?
H23A C23 H23C 109.5 . . ?
H23B C23 H23C 109.5 . . ?
Si10 C24 H24A 109.5 . . ?
Si10 C24 H24B 109.5 . . ?
Si10 C24 H24C 109.5 . . ?
H24A C24 H24B 109.5 . . ?
H24A C24 H24C 109.5 . . ?
H24B C24 H24C 109.5 . . ?
Si9 C25 H25A 109.5 . . ?
Si9 C25 H25B 109.5 . . ?
Si9 C25 H25C 109.5 . . ?
H25A C25 H25B 109.5 . . ?
H25A C25 H25C 109.5 . . ?
H25B C25 H25C 109.5 . . ?
C4 C26 H26A 109.5 . . ?
C4 C26 H26B 109.5 . . ?
C4 C26 H26C 109.5 . . ?
H26A C26 H26B 109.5 . . ?
H26A C26 H26C 109.5 . . ?
H26B C26 H26C 109.5 . . ?
Si11 C27 H27A 109.5 . . ?
Si11 C27 H27B 109.5 . . ?
Si11 C27 H27C 109.5 . . ?
H27A C27 H27B 109.5 . . ?
H27A C27 H27C 109.5 . . ?
H27B C27 H27C 109.5 . . ?
Si7 C28 H28A 109.5 . . ?
Si7 C28 H28B 109.5 . . ?
Si7 C28 H28C 109.5 . . ?
H28A C28 H28B 109.5 . . ?
H28A C28 H28C 109.5 . . ?
H28B C28 H28C 109.5 . . ?
Si10 C29 Fe2 139.2(2) . . ?
C15 C29 Fe2 69.6(2) . . ?
C15 C29 Si10 121.1(3) . . ?
C19 C29 Fe2 70.0(2) . . ?
C19 C29 Si10 128.5(3) . . ?
C19 C29 C15 108.2(4) . . ?
Si7 C30 H30A 109.5 . . ?
Si7 C30 H30B 109.5 . . ?
Si7 C30 H30C 109.5 . . ?
H30A C30 H30B 109.5 . . ?
H30A C30 H30C 109.5 . . ?
H30B C30 H30C 109.5 . . ?
Si6 C31 H31A 109.5 . . ?
Si6 C31 H31B 109.5 . . ?
Si6 C31 H31C 109.5 . . ?
H31A C31 H31B 109.5 . . ?
H31A C31 H31C 109.5 . . ?
H31B C31 H31C 109.5 . . ?
Si2 C32 H32A 109.5 . . ?
Si2 C32 H32B 109.5 . . ?
Si2 C32 H32C 109.5 . . ?
H32A C32 H32B 109.5 . . ?
H32A C32 H32C 109.5 . . ?
H32B C32 H32C 109.5 . . ?
Si9 C33 H33A 109.5 . . ?
Si9 C33 H33B 109.5 . . ?
Si9 C33 H33C 109.5 . . ?
H33A C33 H33B 109.5 . . ?
H33A C33 H33C 109.5 . . ?
H33B C33 H33C 109.5 . . ?
Si3 C34 H34A 109.5 . . ?
Si3 C34 H34B 109.5 . . ?
Si3 C34 H34C 109.5 . . ?
H34A C34 H34B 109.5 . . ?
H34A C34 H34C 109.5 . . ?
H34B C34 H34C 109.5 . . ?
Si1 C35 H35A 109.5 . . ?
Si1 C35 H35B 109.5 . . ?
Si1 C35 H35C 109.5 . . ?
H35A C35 H35B 109.5 . . ?
H35A C35 H35C 109.5 . . ?
H35B C35 H35C 109.5 . . ?
Si8 C36 H36A 109.5 . . ?
Si8 C36 H36B 109.5 . . ?
Si8 C36 H36C 109.5 . . ?
H36A C36 H36B 109.5 . . ?
H36A C36 H36C 109.5 . . ?
H36B C36 H36C 109.5 . . ?
Si2 C37 H37A 109.5 . . ?
Si2 C37 H37B 109.5 . . ?
Si2 C37 H37C 109.5 . . ?
H37A C37 H37B 109.5 . . ?
H37A C37 H37C 109.5 . . ?
H37B C37 H37C 109.5 . . ?
Si14 C38 H38A 109.5 . . ?
Si14 C38 H38B 109.5 . . ?
Si14 C38 H38C 109.5 . . ?
H38A C38 H38B 109.5 . . ?
H38A C38 H38C 109.5 . . ?
H38B C38 H38C 109.5 . . ?
Si10 C39 H39A 109.5 . . ?
Si10 C39 H39B 109.5 . . ?
Si10 C39 H39C 109.5 . . ?
H39A C39 H39B 109.5 . . ?
H39A C39 H39C 109.5 . . ?
H39B C39 H39C 109.5 . . ?
Si12 C40 H40A 109.5 . . ?
Si12 C40 H40B 109.5 . . ?
Si12 C40 H40C 109.5 . . ?
H40A C40 H40B 109.5 . . ?
H40A C40 H40C 109.5 . . ?
H40B C40 H40C 109.5 . . ?
Si5 C41 H41A 109.5 . . ?
Si5 C41 H41B 109.5 . . ?
Si5 C41 H41C 109.5 . . ?
H41A C41 H41B 109.5 . . ?
H41A C41 H41C 109.5 . . ?
H41B C41 H41C 109.5 . . ?
Si4 C42 H42A 109.5 . . ?
Si4 C42 H42B 109.5 . . ?
Si4 C42 H42C 109.5 . . ?
H42A C42 H42B 109.5 . . ?
H42A C42 H42C 109.5 . . ?
H42B C42 H42C 109.5 . . ?
Si12 C43 H43A 109.5 . . ?
Si12 C43 H43B 109.5 . . ?
Si12 C43 H43C 109.5 . . ?
H43A C43 H43B 109.5 . . ?
H43A C43 H43C 109.5 . . ?
H43B C43 H43C 109.5 . . ?
Si5 C44 H44A 109.5 . . ?
Si5 C44 H44B 109.5 . . ?
Si5 C44 H44C 109.5 . . ?
H44A C44 H44B 109.5 . . ?
H44A C44 H44C 109.5 . . ?
H44B C44 H44C 109.5 . . ?
Si11 C45 H45A 109.5 . . ?
Si11 C45 H45B 109.5 . . ?
Si11 C45 H45C 109.5 . . ?
H45A C45 H45B 109.5 . . ?
H45A C45 H45C 109.5 . . ?
H45B C45 H45C 109.5 . . ?
Si6 C46 H46A 109.5 . . ?
Si6 C46 H46B 109.5 . . ?
Si6 C46 H46C 109.5 . . ?
H46A C46 H46B 109.5 . . ?
H46A C46 H46C 109.5 . . ?
H46B C46 H46C 109.5 . . ?
Si14 C47 H47A 109.5 . . ?
Si14 C47 H47B 109.5 . . ?
Si14 C47 H47C 109.5 . . ?
H47A C47 H47B 109.5 . . ?
H47A C47 H47C 109.5 . . ?
H47B C47 H47C 109.5 . . ?
C22 C48 H48A 109.5 . . ?
C22 C48 H48B 109.5 . . ?
C22 C48 H48C 109.5 . . ?
H48A C48 H48B 109.5 . . ?
H48A C48 H48C 109.5 . . ?
H48B C48 H48C 109.5 . . ?
Si8 C49 H49A 109.5 . . ?
Si8 C49 H49B 109.5 . . ?
Si8 C49 H49C 109.5 . . ?
H49A C49 H49B 109.5 . . ?
H49A C49 H49C 109.5 . . ?
H49B C49 H49C 109.5 . . ?
Si13 C50 H50A 109.5 . . ?
Si13 C50 H50B 109.5 . . ?
Si13 C50 H50C 109.5 . . ?
H50A C50 H50B 109.5 . . ?
H50A C50 H50C 109.5 . . ?
H50B C50 H50C 109.5 . . ?
Si15 C51 H51A 109.5 . . ?
Si15 C51 H51B 109.5 . . ?
Si15 C51 H51C 109.5 . . ?
H51A C51 H51B 109.5 . . ?
H51A C51 H51C 109.5 . . ?
H51B C51 H51C 109.5 . . ?
Si13 C52 H52A 109.5 . . ?
Si13 C52 H52B 109.5 . . ?
Si13 C52 H52C 109.5 . . ?
H52A C52 H52B 109.5 . . ?
H52A C52 H52C 109.5 . . ?
H52B C52 H52C 109.5 . . ?
Si15 C53 H53A 109.5 . . ?
Si15 C53 H53B 109.5 . . ?
Si15 C53 H53C 109.5 . . ?
H53A C53 H53B 109.5 . . ?
H53A C53 H53C 109.5 . . ?
H53B C53 H53C 109.5 . . ?
C14 C54 H54A 109.5 . . ?
C14 C54 H54B 109.5 . . ?
C14 C54 H54C 109.5 . . ?
H54A C54 H54B 109.5 . . ?
H54A C54 H54C 109.5 . . ?
H54B C54 H54C 109.5 . . ?
Si17 C57 H57A 109.5 . . ?
Si17 C57 H57B 109.5 . . ?
Si17 C57 H57C 109.5 . . ?
H57A C57 H57B 109.5 . . ?
H57A C57 H57C 109.5 . . ?
H57B C57 H57C 109.5 . . ?
Si17 C58 H58A 109.5 . . ?
Si17 C58 H58B 109.5 . . ?
Si17 C58 H58C 109.5 . . ?
H58A C58 H58B 109.5 . . ?
H58A C58 H58C 109.5 . . ?
H58B C58 H58C 109.5 . . ?
Si16 C55 H55A 109.5 . . ?
Si16 C55 H55B 109.5 . . ?
Si16 C55 H55C 109.5 . . ?
H55A C55 H55B 109.5 . . ?
H55A C55 H55C 109.5 . . ?
H55B C55 H55C 109.5 . . ?
Si16 C56 H56A 109.5 . . ?
Si16 C56 H56B 109.5 . . ?
Si16 C56 H56C 109.5 . . ?
H56A C56 H56B 109.5 . . ?
H56A C56 H56C 109.5 . . ?
H56B C56 H56C 109.5 . . ?
C16 C59 H59A 109.5 . . ?
C16 C59 H59B 109.5 . . ?
C16 C59 H59C 109.5 . . ?
H59A C59 H59B 109.5 . . ?
H59A C59 H59C 109.5 . . ?
H59B C59 H59C 109.5 . . ?

loop_
_geom_bond_atom_site_label_1
_geom_bond_atom_site_label_2
_geom_bond_distance
_geom_bond_site_symmetry_2
_geom_bond_publ_flag
Fe1 C2 2.102(4) . ?
Fe1 C3 2.105(4) . ?
Fe1 C6 2.105(4) . ?
Fe1 C7 2.087(4) . ?
Fe1 C8 2.089(4) . ?
Fe1 C9 2.091(4) . ?
Fe1 C13 2.106(4) . ?
Fe1 C20 2.086(4) . ?
Fe1 C21 2.082(4) . ?
Fe1 C22 2.081(4) . ?
Fe2 C1 2.093(4) . ?
Fe2 C4 2.082(4) . ?
Fe2 C5 2.094(4) . ?
Fe2 C10 2.096(4) . ?
Fe2 C11 2.095(4) . ?
Fe2 C14 2.097(4) . ?
Fe2 C15 2.094(4) . ?
Fe2 C16 2.085(4) . ?
Fe2 C19 2.099(4) . ?
Fe2 C29 2.098(4) . ?
Si1 H1 1.0000 . ?
Si1 C2 1.869(4) . ?
Si1 C12 1.867(4) . ?
Si1 C35 1.865(4) . ?
Si2 H2 1.0000 . ?
Si2 C8 1.883(4) . ?
Si2 C32 1.876(5) . ?
Si2 C37 1.870(5) . ?
Si3 H3 1.0000 . ?
Si3 C7 1.872(4) . ?
Si3 C17 1.871(4) . ?
Si3 C34 1.863(4) . ?
Si4 H4 1.0000 . ?
Si4 C1 1.871(4) . ?
Si4 C18 1.869(5) . ?
Si4 C42 1.878(5) . ?
Si5 H5 1.0000 . ?
Si5 C11 1.883(4) . ?
Si5 C41 1.871(5) . ?
Si5 C44 1.862(5) . ?
Si6 H6 1.0000 . ?
Si6 C3 1.877(4) . ?
Si6 C31 1.866(5) . ?
Si6 C46 1.862(5) . ?
Si7 H7 1.0000 . ?
Si7 C10 1.879(4) . ?
Si7 C28 1.861(5) . ?
Si7 C30 1.870(5) . ?
Si8 H8 1.0000 . ?
Si8 C5 1.866(4) . ?
Si8 C36 1.868(5) . ?
Si8 C49 1.866(6) . ?
Si9 H9 1.0000 . ?
Si9 C6 1.878(4) . ?
Si9 C25 1.864(5) . ?
Si9 C33 1.859(5) . ?
Si10 H10 1.0000 . ?
Si10 C24 1.865(5) . ?
Si10 C29 1.881(4) . ?
Si10 C39 1.870(5) . ?
Si11 H11 1.0000 . ?
Si11 C13 1.869(4) . ?
Si11 C27 1.864(5) . ?
Si11 C45 1.867(5) . ?
Si12 H12 1.0000 . ?
Si12 C20 1.890(4) . ?
Si12 C40 1.873(5) . ?
Si12 C43 1.851(6) . ?
Si13 H13 1.0000 . ?
Si13 C19 1.866(4) . ?
Si13 C50 1.872(6) . ?
Si13 C52 1.865(6) . ?
Si14 H14 1.0000 . ?
Si14 C15 1.879(4) . ?
Si14 C38 1.857(5) . ?
Si14 C47 1.869(5) . ?
Si15 H15 1.0000 . ?
Si15 C21 1.875(4) . ?
Si15 C51 1.869(6) . ?
Si15 C53 1.859(7) . ?
Si17 H17 1.0000 . ?
Si17 C16 1.915(5) . ?
Si17 C57 1.863(10) . ?
Si17 C58 1.905(10) . ?
Si16 H16 1.0000 . ?
Si16 C14 1.842(5) . ?
Si16 C55 1.897(11) . ?
Si16 C56 1.857(11) . ?
C1 C5 1.457(5) . ?
C1 C10 1.451(5) . ?
C2 C3 1.447(5) . ?
C2 C7 1.463(5) . ?
C3 C9 1.433(5) . ?
C4 C5 1.432(5) . ?
C4 C11 1.437(5) . ?
C4 C26 1.512(6) . ?
C6 C13 1.443(6) . ?
C6 C20 1.453(6) . ?
C7 C8 1.462(5) . ?
C8 C9 1.440(5) . ?
C9 C23 1.495(5) . ?
C10 C11 1.455(5) . ?
C12 H12A 0.9800 . ?
C12 H12B 0.9800 . ?
C12 H12C 0.9800 . ?
C13 C22 1.443(6) . ?
C14 C16 1.433(6) . ?
C14 C19 1.447(6) . ?
C14 C54 1.605(10) . ?
C15 C16 1.446(6) . ?
C15 C29 1.449(6) . ?
C16 C59 1.464(13) . ?
C17 H17A 0.9800 . ?
C17 H17B 0.9800 . ?
C17 H17C 0.9800 . ?
C18 H18A 0.9800 . ?
C18 H18B 0.9800 . ?
C18 H18C 0.9800 . ?
C19 C29 1.444(6) . ?
C20 C21 1.449(6) . ?
C21 C22 1.447(6) . ?
C22 C48 1.490(6) . ?
C23 H23A 0.9800 . ?
C23 H23B 0.9800 . ?
C23 H23C 0.9800 . ?
C24 H24A 0.9800 . ?
C24 H24B 0.9800 . ?
C24 H24C 0.9800 . ?
C25 H25A 0.9800 . ?
C25 H25B 0.9800 . ?
C25 H25C 0.9800 . ?
C26 H26A 0.9800 . ?
C26 H26B 0.9800 . ?
C26 H26C 0.9800 . ?
C27 H27A 0.9800 . ?
C27 H27B 0.9800 . ?
C27 H27C 0.9800 . ?
C28 H28A 0.9800 . ?
C28 H28B 0.9800 . ?
C28 H28C 0.9800 . ?
C30 H30A 0.9800 . ?
C30 H30B 0.9800 . ?
C30 H30C 0.9800 . ?
C31 H31A 0.9800 . ?
C31 H31B 0.9800 . ?
C31 H31C 0.9800 . ?
C32 H32A 0.9800 . ?
C32 H32B 0.9800 . ?
C32 H32C 0.9800 . ?
C33 H33A 0.9800 . ?
C33 H33B 0.9800 . ?
C33 H33C 0.9800 . ?
C34 H34A 0.9800 . ?
C34 H34B 0.9800 . ?
C34 H34C 0.9800 . ?
C35 H35A 0.9800 . ?
C35 H35B 0.9800 . ?
C35 H35C 0.9800 . ?
C36 H36A 0.9800 . ?
C36 H36B 0.9800 . ?
C36 H36C 0.9800 . ?
C37 H37A 0.9800 . ?
C37 H37B 0.9800 . ?
C37 H37C 0.9800 . ?
C38 H38A 0.9800 . ?
C38 H38B 0.9800 . ?
C38 H38C 0.9800 . ?
C39 H39A 0.9800 . ?
C39 H39B 0.9800 . ?
C39 H39C 0.9800 . ?
C40 H40A 0.9800 . ?
C40 H40B 0.9800 . ?
C40 H40C 0.9800 . ?
C41 H41A 0.9800 . ?
C41 H41B 0.9800 . ?
C41 H41C 0.9800 . ?
C42 H42A 0.9800 . ?
C42 H42B 0.9800 . ?
C42 H42C 0.9800 . ?
C43 H43A 0.9800 . ?
C43 H43B 0.9800 . ?
C43 H43C 0.9800 . ?
C44 H44A 0.9800 . ?
C44 H44B 0.9800 . ?
C44 H44C 0.9800 . ?
C45 H45A 0.9800 . ?
C45 H45B 0.9800 . ?
C45 H45C 0.9800 . ?
C46 H46A 0.9800 . ?
C46 H46B 0.9800 . ?
C46 H46C 0.9800 . ?
C47 H47A 0.9800 . ?
C47 H47B 0.9800 . ?
C47 H47C 0.9800 . ?
C48 H48A 0.9800 . ?
C48 H48B 0.9800 . ?
C48 H48C 0.9800 . ?
C49 H49A 0.9800 . ?
C49 H49B 0.9800 . ?
C49 H49C 0.9800 . ?
C50 H50A 0.9800 . ?
C50 H50B 0.9800 . ?
C50 H50C 0.9800 . ?
C51 H51A 0.9800 . ?
C51 H51B 0.9800 . ?
C51 H51C 0.9800 . ?
C52 H52A 0.9800 . ?
C52 H52B 0.9800 . ?
C52 H52C 0.9800 . ?
C53 H53A 0.9800 . ?
C53 H53B 0.9800 . ?
C53 H53C 0.9800 . ?
C54 H54A 0.9800 . ?
C54 H54B 0.9800 . ?
C54 H54C 0.9800 . ?
C57 H57A 0.9800 . ?
C57 H57B 0.9800 . ?
C57 H57C 0.9800 . ?
C58 H58A 0.9800 . ?
C58 H58B 0.9800 . ?
C58 H58C 0.9800 . ?
C55 H55A 0.9800 . ?
C55 H55B 0.9800 . ?
C55 H55C 0.9800 . ?
C56 H56A 0.9800 . ?
C56 H56B 0.9800 . ?
C56 H56C 0.9800 . ?
C59 H59A 0.9800 . ?
C59 H59B 0.9800 . ?
C59 H59C 0.9800 . ?

loop_
_geom_torsion_atom_site_label_1
_geom_torsion_atom_site_label_2
_geom_torsion_atom_site_label_3
_geom_torsion_atom_site_label_4
_geom_torsion
_geom_torsion_site_symmetry_1
_geom_torsion_site_symmetry_2
_geom_torsion_site_symmetry_3
_geom_torsion_site_symmetry_4
_geom_torsion_publ_flag
Fe1 C2 C3 Si6 -136.3(3) . . . . ?
Fe1 C2 C3 C9 59.1(3) . . . . ?
Fe1 C2 C7 Si3 137.3(3) . . . . ?
Fe1 C2 C7 C8 -59.7(2) . . . . ?
Fe1 C3 C9 C8 59.1(3) . . . . ?
Fe1 C3 C9 C23 -127.1(4) . . . . ?
Fe1 C6 C13 Si11 -139.5(3) . . . . ?
Fe1 C6 C13 C22 59.1(3) . . . . ?
Fe1 C6 C20 Si12 137.2(4) . . . . ?
Fe1 C6 C20 C21 -59.5(3) . . . . ?
Fe1 C7 C8 Si2 129.1(3) . . . . ?
Fe1 C7 C8 C9 -60.0(3) . . . . ?
Fe1 C8 C9 C3 -59.6(3) . . . . ?
Fe1 C8 C9 C23 126.8(4) . . . . ?
Fe1 C13 C22 C21 59.2(3) . . . . ?
Fe1 C13 C22 C48 -126.7(4) . . . . ?
Fe1 C20 C21 Si15 130.6(3) . . . . ?
Fe1 C20 C21 C22 -60.1(3) . . . . ?
Fe1 C21 C22 C13 -59.8(3) . . . . ?
Fe1 C21 C22 C48 126.3(4) . . . . ?
Fe2 C1 C5 Si8 136.3(3) . . . . ?
Fe2 C1 C5 C4 -59.4(3) . . . . ?
Fe2 C1 C10 Si7 -135.6(3) . . . . ?
Fe2 C1 C10 C11 59.3(3) . . . . ?
Fe2 C4 C5 Si8 -136.3(3) . . . . ?
Fe2 C4 C5 C1 59.5(3) . . . . ?
Fe2 C4 C11 Si5 131.8(3) . . . . ?
Fe2 C4 C11 C10 -59.7(3) . . . . ?
Fe2 C10 C11 Si5 -131.9(3) . . . . ?
Fe2 C10 C11 C4 59.4(3) . . . . ?
Fe2 C14 C16 Si17 129.1(3) . . . . ?
Fe2 C14 C16 C15 -60.2(3) . . . . ?
Fe2 C14 C16 C59 129.4(8) . . . . ?
Fe2 C14 C19 Si13 -137.9(3) . . . . ?
Fe2 C14 C19 C29 59.9(3) . . . . ?
Fe2 C15 C16 Si17 -129.9(4) . . . . ?
Fe2 C15 C16 C14 60.4(3) . . . . ?
Fe2 C15 C16 C59 -128.2(7) . . . . ?
Fe2 C15 C29 Si10 136.0(3) . . . . ?
Fe2 C15 C29 C19 -59.5(3) . . . . ?
Fe2 C19 C29 Si10 -137.7(3) . . . . ?
Fe2 C19 C29 C15 59.4(3) . . . . ?
Si1 C2 C3 Fe1 134.5(3) . . . . ?
Si1 C2 C3 Si6 -1.7(5) . . . . ?
Si1 C2 C3 C9 -166.4(3) . . . . ?
Si1 C2 C7 Fe1 -133.4(3) . . . . ?
Si1 C2 C7 Si3 3.9(5) . . . . ?
Si1 C2 C7 C8 167.0(3) . . . . ?
Si2 C8 C9 Fe1 -129.7(3) . . . . ?
Si2 C8 C9 C3 170.6(3) . . . . ?
Si2 C8 C9 C23 -3.0(6) . . . . ?
Si3 C7 C8 Fe1 -135.9(3) . . . . ?
Si3 C7 C8 Si2 -6.7(5) . . . . ?
Si3 C7 C8 C9 164.1(3) . . . . ?
Si4 C1 C5 Fe2 -135.4(3) . . . . ?
Si4 C1 C5 Si8 1.0(5) . . . . ?
Si4 C1 C5 C4 165.3(3) . . . . ?
Si4 C1 C10 Fe2 135.0(3) . . . . ?
Si4 C1 C10 Si7 -0.7(5) . . . . ?
Si4 C1 C10 C11 -165.7(3) . . . . ?
Si6 C3 C9 Fe1 135.9(3) . . . . ?
Si6 C3 C9 C8 -164.9(3) . . . . ?
Si6 C3 C9 C23 8.8(6) . . . . ?
Si7 C10 C11 Fe2 134.8(3) . . . . ?
Si7 C10 C11 Si5 2.8(5) . . . . ?
Si7 C10 C11 C4 -165.8(3) . . . . ?
Si9 C6 C13 Fe1 137.8(3) . . . . ?
Si9 C6 C13 Si11 -1.7(6) . . . . ?
Si9 C6 C13 C22 -163.1(3) . . . . ?
Si9 C6 C20 Fe1 -136.2(3) . . . . ?
Si9 C6 C20 Si12 1.0(5) . . . . ?
Si9 C6 C20 C21 164.3(3) . . . . ?
Si11 C13 C22 Fe1 138.5(3) . . . . ?
Si11 C13 C22 C21 -162.3(3) . . . . ?
Si11 C13 C22 C48 11.9(6) . . . . ?
Si12 C20 C21 Fe1 -134.9(3) . . . . ?
Si12 C20 C21 Si15 -4.3(5) . . . . ?
Si12 C20 C21 C22 165.1(3) . . . . ?
Si13 C19 C29 Fe2 137.2(3) . . . . ?
Si13 C19 C29 Si10 -0.5(5) . . . . ?
Si13 C19 C29 C15 -163.5(3) . . . . ?
Si14 C15 C16 Fe2 138.3(3) . . . . ?
Si14 C15 C16 Si17 8.4(5) . . . . ?
Si14 C15 C16 C14 -161.3(3) . . . . ?
Si14 C15 C16 C59 10.1(8) . . . . ?
Si14 C15 C29 Fe2 -140.8(3) . . . . ?
Si14 C15 C29 Si10 -4.8(5) . . . . ?
Si14 C15 C29 C19 159.7(3) . . . . ?
Si15 C21 C22 Fe1 -130.5(3) . . . . ?
Si15 C21 C22 C13 169.7(3) . . . . ?
Si15 C21 C22 C48 -4.2(6) . . . . ?
Si16 C14 C16 Fe2 -143.6(3) . . . . ?
Si16 C14 C16 C15 156.2(3) . . . . ?
Si16 C14 C16 C59 -14.3(9) . . . . ?
Si16 C14 C19 Fe2 147.5(4) . . . . ?
Si16 C14 C19 Si13 9.6(6) . . . . ?
Si16 C14 C19 C29 -152.7(4) . . . . ?
C1 C10 C11 Fe2 -59.3(3) . . . . ?
C1 C10 C11 Si5 168.8(3) . . . . ?
C1 C10 C11 C4 0.2(4) . . . . ?
C2 C3 C9 Fe1 -59.3(3) . . . . ?
C2 C3 C9 C8 -0.1(4) . . . . ?
C2 C3 C9 C23 173.7(4) . . . . ?
C2 C7 C8 Fe1 60.0(2) . . . . ?
C2 C7 C8 Si2 -170.9(3) . . . . ?
C2 C7 C8 C9 0.0(4) . . . . ?
C3 C2 C7 Fe1 59.6(3) . . . . ?
C3 C2 C7 Si3 -163.1(3) . . . . ?
C3 C2 C7 C8 0.0(4) . . . . ?
C5 C1 C10 Fe2 -59.6(3) . . . . ?
C5 C1 C10 Si7 164.8(3) . . . . ?
C5 C1 C10 C11 -0.3(4) . . . . ?
C5 C4 C11 Fe2 59.7(3) . . . . ?
C5 C4 C11 Si5 -168.4(3) . . . . ?
C5 C4 C11 C10 0.0(5) . . . . ?
C6 C13 C22 Fe1 -59.7(3) . . . . ?
C6 C13 C22 C21 -0.5(5) . . . . ?
C6 C13 C22 C48 173.7(4) . . . . ?
C6 C20 C21 Fe1 60.0(3) . . . . ?
C6 C20 C21 Si15 -169.4(3) . . . . ?
C6 C20 C21 C22 0.0(4) . . . . ?
C7 C2 C3 Fe1 -59.0(2) . . . . ?
C7 C2 C3 Si6 164.7(3) . . . . ?
C7 C2 C3 C9 0.1(4) . . . . ?
C7 C8 C9 Fe1 59.7(2) . . . . ?
C7 C8 C9 C3 0.1(4) . . . . ?
C7 C8 C9 C23 -173.5(4) . . . . ?
C10 C1 C5 Fe2 59.7(3) . . . . ?
C10 C1 C5 Si8 -164.0(3) . . . . ?
C10 C1 C5 C4 0.3(4) . . . . ?
C11 C4 C5 Fe2 -59.7(3) . . . . ?
C11 C4 C5 Si8 164.0(3) . . . . ?
C11 C4 C5 C1 -0.2(5) . . . . ?
C12 Si1 C2 Fe1 163.4(3) . . . . ?
C12 Si1 C2 C3 62.7(4) . . . . ?
C12 Si1 C2 C7 -101.7(3) . . . . ?
C13 C6 C20 Fe1 59.2(3) . . . . ?
C13 C6 C20 Si12 -163.6(3) . . . . ?
C13 C6 C20 C21 -0.3(4) . . . . ?
C14 C19 C29 Fe2 -59.8(3) . . . . ?
C14 C19 C29 Si10 162.5(3) . . . . ?
C14 C19 C29 C15 -0.5(5) . . . . ?
C16 C14 C19 Fe2 -59.0(3) . . . . ?
C16 C14 C19 Si13 163.2(3) . . . . ?
C16 C14 C19 C29 0.9(5) . . . . ?
C16 C15 C29 Fe2 59.4(3) . . . . ?
C16 C15 C29 Si10 -164.6(3) . . . . ?
C16 C15 C29 C19 -0.1(4) . . . . ?
C17 Si3 C7 Fe1 167.8(3) . . . . ?
C17 Si3 C7 C2 64.4(4) . . . . ?
C17 Si3 C7 C8 -96.4(3) . . . . ?
C18 Si4 C1 Fe2 -38.2(4) . . . . ?
C18 Si4 C1 C5 62.0(4) . . . . ?
C18 Si4 C1 C10 -135.4(3) . . . . ?
C19 C14 C16 Fe2 59.2(3) . . . . ?
C19 C14 C16 Si17 -171.7(3) . . . . ?
C19 C14 C16 C15 -1.0(5) . . . . ?
C19 C14 C16 C59 -171.4(8) . . . . ?
C20 C6 C13 Fe1 -58.6(3) . . . . ?
C20 C6 C13 Si11 161.9(3) . . . . ?
C20 C6 C13 C22 0.5(4) . . . . ?
C20 C21 C22 Fe1 60.2(3) . . . . ?
C20 C21 C22 C13 0.3(5) . . . . ?
C20 C21 C22 C48 -173.6(4) . . . . ?
C24 Si10 C29 Fe2 -39.5(5) . . . . ?
C24 Si10 C29 C15 -134.0(4) . . . . ?
C24 Si10 C29 C19 65.0(4) . . . . ?
C25 Si9 C6 Fe1 165.7(3) . . . . ?
C25 Si9 C6 C13 62.1(4) . . . . ?
C25 Si9 C6 C20 -99.4(4) . . . . ?
C26 C4 C5 Fe2 126.1(4) . . . . ?
C26 C4 C5 Si8 -10.2(6) . . . . ?
C26 C4 C5 C1 -174.5(4) . . . . ?
C26 C4 C11 Fe2 -126.3(4) . . . . ?
C26 C4 C11 Si5 5.6(6) . . . . ?
C26 C4 C11 C10 174.0(4) . . . . ?
C27 Si11 C13 Fe1 36.9(5) . . . . ?
C27 Si11 C13 C6 139.7(4) . . . . ?
C27 Si11 C13 C22 -61.9(4) . . . . ?
C28 Si7 C10 Fe2 -40.3(4) . . . . ?
C28 Si7 C10 C1 61.1(4) . . . . ?
C28 Si7 C10 C11 -135.9(4) . . . . ?
C29 C15 C16 Fe2 -59.7(3) . . . . ?
C29 C15 C16 Si17 170.4(3) . . . . ?
C29 C15 C16 C14 0.7(4) . . . . ?
C29 C15 C16 C59 172.0(7) . . . . ?
C30 Si7 C10 Fe2 -165.8(3) . . . . ?
C30 Si7 C10 C1 -64.5(4) . . . . ?
C30 Si7 C10 C11 98.6(4) . . . . ?
C31 Si6 C3 Fe1 162.9(3) . . . . ?
C31 Si6 C3 C2 -97.3(4) . . . . ?
C31 Si6 C3 C9 64.9(4) . . . . ?
C32 Si2 C8 Fe1 -81.1(3) . . . . ?
C32 Si2 C8 C7 -174.9(3) . . . . ?
C32 Si2 C8 C9 16.1(4) . . . . ?
C33 Si9 C6 Fe1 41.6(4) . . . . ?
C33 Si9 C6 C13 -62.0(4) . . . . ?
C33 Si9 C6 C20 136.4(3) . . . . ?
C34 Si3 C7 Fe1 41.0(4) . . . . ?
C34 Si3 C7 C2 -62.4(4) . . . . ?
C34 Si3 C7 C8 136.8(3) . . . . ?
C35 Si1 C2 Fe1 38.7(4) . . . . ?
C35 Si1 C2 C3 -62.0(4) . . . . ?
C35 Si1 C2 C7 133.6(3) . . . . ?
C36 Si8 C5 Fe2 -163.7(3) . . . . ?
C36 Si8 C5 C1 97.1(4) . . . . ?
C36 Si8 C5 C4 -64.4(4) . . . . ?
C37 Si2 C8 Fe1 160.0(3) . . . . ?
C37 Si2 C8 C7 66.2(4) . . . . ?
C37 Si2 C8 C9 -102.8(4) . . . . ?
C38 Si14 C15 Fe2 -41.8(5) . . . . ?
C38 Si14 C15 C16 -136.0(3) . . . . ?
C38 Si14 C15 C29 66.3(4) . . . . ?
C39 Si10 C29 Fe2 -165.2(3) . . . . ?
C39 Si10 C29 C15 100.4(4) . . . . ?
C39 Si10 C29 C19 -60.7(4) . . . . ?
C40 Si12 C20 Fe1 167.1(3) . . . . ?
C40 Si12 C20 C6 61.6(5) . . . . ?
C40 Si12 C20 C21 -100.0(4) . . . . ?
C41 Si5 C11 Fe2 78.8(4) . . . . ?
C41 Si5 C11 C4 -18.1(4) . . . . ?
C41 Si5 C11 C10 175.4(4) . . . . ?
C42 Si4 C1 Fe2 -163.0(3) . . . . ?
C42 Si4 C1 C5 -62.8(4) . . . . ?
C42 Si4 C1 C10 99.8(4) . . . . ?
C43 Si12 C20 Fe1 40.8(4) . . . . ?
C43 Si12 C20 C6 -64.7(5) . . . . ?
C43 Si12 C20 C21 133.7(4) . . . . ?
C44 Si5 C11 Fe2 -162.1(3) . . . . ?
C44 Si5 C11 C4 100.9(4) . . . . ?
C44 Si5 C11 C10 -65.6(4) . . . . ?
C45 Si11 C13 Fe1 159.4(4) . . . . ?
C45 Si11 C13 C6 -97.8(4) . . . . ?
C45 Si11 C13 C22 60.6(4) . . . . ?
C46 Si6 C3 Fe1 41.6(4) . . . . ?
C46 Si6 C3 C2 141.4(3) . . . . ?
C46 Si6 C3 C9 -56.4(4) . . . . ?
C47 Si14 C15 Fe2 -167.9(4) . . . . ?
C47 Si14 C15 C16 97.8(4) . . . . ?
C47 Si14 C15 C29 -59.8(4) . . . . ?
C49 Si8 C5 Fe2 -41.6(4) . . . . ?
C49 Si8 C5 C1 -140.8(4) . . . . ?
C49 Si8 C5 C4 57.6(4) . . . . ?
C50 Si13 C19 Fe2 -39.7(5) . . . . ?
C50 Si13 C19 C14 62.7(5) . . . . ?
C50 Si13 C19 C29 -137.7(4) . . . . ?
C51 Si15 C21 Fe1 -75.9(4) . . . . ?
C51 Si15 C21 C20 -172.3(4) . . . . ?
C51 Si15 C21 C22 20.3(5) . . . . ?
C52 Si13 C19 Fe2 -164.2(4) . . . . ?
C52 Si13 C19 C14 -61.8(5) . . . . ?
C52 Si13 C19 C29 97.9(4) . . . . ?
C53 Si15 C21 Fe1 164.8(4) . . . . ?
C53 Si15 C21 C20 68.4(5) . . . . ?
C53 Si15 C21 C22 -99.0(5) . . . . ?
C54 C14 C16 Fe2 -119.0(7) . . . . ?
C54 C14 C16 Si17 10.1(8) . . . . ?
C54 C14 C16 C15 -179.1(6) . . . . ?
C54 C14 C19 Fe2 119.3(6) . . . . ?
C54 C14 C19 Si13 -18.5(8) . . . . ?
C54 C14 C19 C29 179.2(6) . . . . ?
C55 Si16 C14 Fe2 -158.7(6) . . . . ?
C55 Si16 C14 C16 -65.2(6) . . . . ?
C55 Si16 C14 C19 86.5(6) . . . . ?
C56 Si16 C14 Fe2 80.3(6) . . . . ?
C56 Si16 C14 C16 173.8(5) . . . . ?
C56 Si16 C14 C19 -34.5(7) . . . . ?

loop_
_twin_individual_id
_twin_individual_mass_fraction_refined
1 0.976(14)
2 0.024(14)
